data_4307226
loop_
_publ_author_name
'Felipe G\'andara'
'Alberto Garc\'ia-Cort\'es'
'Concepci\'on Cascales'
'Berta G\'omez-Lor'
'Enrique Guti\'errez-Puebla'
'Marta Iglesias'
'Angeles Monge'
'Natalia Snejko'

_publ_contact_author
;
        E. Gutierrez-Puebla
        Instituto de Ciencia de Materiales
        CSIC
        Campus de Cantoblanco
        28049 MADRID
        Spain
;
_publ_contact_author_email egutierrez@icmm.csic.es
_publ_contact_author_fax '34 1 372-0623'
_publ_contact_author_phone '34 1 334-9024'
_publ_section_title
;
Rare Earth Arenedisulfonate Metal-Organic Frameworks: An Approach
toward Polyhedral Diversity and Variety of Functional Compounds
;
_journal_name_full 'Inorganic Chemistry'
_journal_page_first 3475
_journal_page_last 3484
_journal_paper_doi 10.1021/ic0617689
_journal_volume 46
_journal_year 2007
_chemical_formula_sum 'C10 H9 La O8 S2'
_chemical_formula_weight 460.20
_chemical_name_systematic
; 
 ? 
;
_space_group_IT_number 2
_symmetry_cell_setting triclinic
_symmetry_space_group_name_Hall '-P 1'
_symmetry_space_group_name_H-M 'P -1'
_atom_sites_solution_hydrogens fourier
_atom_sites_solution_primary direct
_atom_sites_solution_secondary difmap
_audit_creation_method SHELXL
_cell_angle_alpha 76.6150(10)
_cell_angle_beta 77.6190(10)
_cell_angle_gamma 87.9370(10)
_cell_formula_units_Z 2
_cell_length_a 5.7263(2)
_cell_length_b 10.6104(4)
_cell_length_c 11.5533(5)
_cell_measurement_temperature 296(2)
_cell_volume 666.94(4)
_computing_cell_refinement 'Bruker SMART'
_computing_data_collection 'Bruker SMART CCD'
_computing_data_reduction 'Bruker SAINT'
_computing_molecular_graphics 'Bruker SHELXTL'
_computing_publication_material 'Bruker SHELXTL'
_computing_structure_refinement 'SHELXL-93 (Sheldrick, 1993)'
_computing_structure_solution 'SHELXS-86 (Sheldrick, 1990)'
_diffrn_ambient_temperature 296(2)
_diffrn_measurement_method 'phi and omega scans'
_diffrn_radiation_monochromator graphite
_diffrn_radiation_source 'fine-focus sealed tube'
_diffrn_radiation_type MoK\a
_diffrn_radiation_wavelength 0.71073
_diffrn_reflns_av_R_equivalents 0.0528
_diffrn_reflns_av_sigmaI/netI 0.0827
_diffrn_reflns_limit_h_max 7
_diffrn_reflns_limit_h_min -7
_diffrn_reflns_limit_k_max 14
_diffrn_reflns_limit_k_min -14
_diffrn_reflns_limit_l_max 15
_diffrn_reflns_limit_l_min -15
_diffrn_reflns_number 7378
_diffrn_reflns_theta_max 29.51
_diffrn_reflns_theta_min 1.85
_diffrn_standards_decay_% 0.1
_exptl_absorpt_coefficient_mu 3.552
_exptl_absorpt_correction_T_max 1.000
_exptl_absorpt_correction_T_min 0.517
_exptl_absorpt_correction_type sadabs
_exptl_crystal_colour colorless
_exptl_crystal_density_diffrn 2.292
_exptl_crystal_F_000 444
_exptl_crystal_size_max 0.1
_exptl_crystal_size_mid 0.01
_exptl_crystal_size_min 0.01
_refine_diff_density_max 1.256
_refine_diff_density_min -1.164
_refine_diff_density_rms 0.160
_refine_ls_extinction_method none
_refine_ls_goodness_of_fit_all 0.792
_refine_ls_goodness_of_fit_obs 0.813
_refine_ls_hydrogen_treatment isotropic
_refine_ls_matrix_type full
_refine_ls_number_parameters 226
_refine_ls_number_reflns 3365
_refine_ls_number_restraints 0
_refine_ls_restrained_S_all 0.792
_refine_ls_restrained_S_obs 0.813
_refine_ls_R_factor_all 0.0438
_refine_ls_R_factor_obs 0.0339
_refine_ls_shift/esd_max -0.461
_refine_ls_shift/esd_mean 0.017
_refine_ls_structure_factor_coef Fsqd
_refine_ls_weighting_details 'w=1/[\s^2^(Fo^2^)+(0.0373P)^2^+0.0000P] where P=(Fo^2^+2Fc^2^)/3'
_refine_ls_weighting_scheme calc
_refine_ls_wR_factor_all 0.0753
_refine_ls_wR_factor_obs 0.0711
_reflns_number_observed 2879
_reflns_number_total 3365
_reflns_observed_criterion >2sigma(I)
_cod_data_source_file ic0617689-file001_1.cif
_cod_data_source_block Lapf-1
_cod_depositor_comments
;
The following automatic conversions were performed:
'_symmetry_cell_setting' value 'Triclinic' changed to 'triclinic'
according to '/home/saulius/struct/CIF-dictionaries/cif_core.dic'
dictionary named 'cif_core.dic' version 2.4.1 from 2010-06-29.

Automatic conversion script
Id: cif_fix_enum 1527 2010-12-29 10:47:43Z saulius 

The following automatic conversions were performed:

'_refine_ls_weighting_scheme' value 'calc
w=1/[\s^2^(Fo^2^)+(0.0373P)^2^+0.0000P] where P=(Fo^2^+2Fc^2^)/3' was
changed to 'calc'. New tag '_refine_ls_weighting_details' was
created. The value of the new tag was set to
'w=1/[\s^2^(Fo^2^)+(0.0373P)^2^+0.0000P] where P=(Fo^2^+2Fc^2^)/3'.

Automatic conversion script
Id: cif_fix_values 3143 2015-03-26 13:38:13Z robertas 
;
_cod_database_code 4307226

loop_
_symmetry_equiv_pos_as_xyz
'x, y, z'
'-x, -y, -z'

loop_
_atom_site_aniso_label
_atom_site_aniso_U_11
_atom_site_aniso_U_22
_atom_site_aniso_U_33
_atom_site_aniso_U_23
_atom_site_aniso_U_13
_atom_site_aniso_U_12
La1 0.01399(13) 0.01593(12) 0.01380(13) -0.00059(9) -0.00275(9) -0.00191(9)
S2 0.0202(6) 0.0204(5) 0.0176(5) 0.0004(5) -0.0032(4) -0.0029(4)
S3 0.0164(5) 0.0221(5) 0.0136(5) -0.0041(4) -0.0022(4) -0.0007(4)
O1 0.073(4) 0.048(3) 0.101(5) -0.050(3) -0.060(4) 0.034(3)
O2 0.022(2) 0.023(2) 0.025(2) -0.0012(15) -0.011(2) -0.0017(14)
O3 0.038(2) 0.026(2) 0.027(2) -0.011(2) -0.007(2) 0.006(2)
O4 0.029(2) 0.029(2) 0.030(2) 0.007(2) -0.014(2) -0.0013(15)
O5 0.030(2) 0.036(2) 0.023(2) -0.001(2) -0.001(2) -0.014(2)
O6 0.023(2) 0.029(2) 0.020(2) -0.0097(14) -0.0024(14) -0.0047(14)
O7 0.023(2) 0.024(2) 0.020(2) -0.0076(14) -0.0012(13) -0.0010(14)
O8 0.029(2) 0.030(2) 0.018(2) -0.0036(14) -0.0102(14) 0.0030(15)
C1 0.018(2) 0.023(2) 0.014(2) -0.005(2) -0.003(2) -0.001(2)
C2 0.026(3) 0.029(2) 0.022(2) -0.004(2) -0.007(2) 0.009(2)
C3 0.021(2) 0.037(3) 0.026(3) -0.008(2) -0.003(2) 0.013(2)
C4 0.022(2) 0.033(3) 0.016(2) -0.006(2) -0.002(2) 0.005(2)
C5 0.016(2) 0.024(2) 0.017(2) -0.004(2) -0.004(2) 0.000(2)
C6 0.018(2) 0.016(2) 0.019(2) -0.003(2) -0.003(2) 0.001(2)
C7 0.016(2) 0.020(2) 0.023(2) -0.001(2) 0.001(2) -0.006(2)
C8 0.022(2) 0.025(2) 0.027(2) -0.008(2) -0.008(2) -0.002(2)
C9 0.022(2) 0.022(2) 0.022(2) -0.002(2) -0.006(2) -0.001(2)
C10 0.017(2) 0.018(2) 0.017(2) -0.001(2) -0.004(2) 0.002(2)

loop_
_atom_site_label
_atom_site_type_symbol
_atom_site_fract_x
_atom_site_fract_y
_atom_site_fract_z
_atom_site_U_iso_or_equiv
_atom_site_thermal_displace_type
_atom_site_occupancy
_atom_site_calc_flag
_atom_site_refinement_flags
_atom_site_disorder_group
La1 La 0.35514(4) 0.83006(2) 0.52767(2) 0.01502(8) Uani 1 d . .
S2 S 0.7958(2) 0.61403(11) 0.70464(10) 0.0203(2) Uani 1 d . .
S3 S 0.0738(2) 1.09235(10) 0.68960(9) 0.0175(2) Uani 1 d . .
O1 O 0.3416(12) 0.6054(5) 0.4746(6) 0.063(2) Uani 1 d . .
O2 O 0.3631(7) 1.0505(3) 0.4200(3) 0.0227(7) Uani 1 d . .
O3 O 0.8675(6) 0.4883(3) 0.6807(3) 0.0299(8) Uani 1 d . .
O4 O 0.5836(6) 0.6627(3) 0.6591(3) 0.0304(8) Uani 1 d . .
O5 O -0.0087(6) 0.7094(3) 0.6629(3) 0.0309(8) Uani 1 d . .
O6 O 0.6934(6) 0.8423(3) 0.3391(3) 0.0237(7) Uani 1 d . .
O7 O 0.0905(6) 0.9582(3) 0.6764(3) 0.0226(7) Uani 1 d . .
O8 O 0.0929(6) 0.8324(3) 0.3770(3) 0.0252(7) Uani 1 d . .
C1 C -0.0493(8) 1.0833(4) 0.8458(4) 0.0181(9) Uani 1 d . .
C2 C -0.2540(9) 1.1512(5) 0.8751(5) 0.0257(11) Uani 1 d . .
C3 C 0.3607(9) 0.8573(5) 1.0018(4) 0.0285(11) Uani 1 d . .
C4 C 0.2689(9) 0.9322(5) 0.9119(4) 0.0239(10) Uani 1 d . .
C5 C 0.0570(8) 1.0035(4) 0.9375(4) 0.0193(9) Uani 1 d . .
C6 C 0.7205(8) 0.5918(4) 0.8656(4) 0.0183(9) Uani 1 d . .
C7 C 0.8634(9) 0.6490(5) 0.9192(4) 0.0209(9) Uani 1 d . .
C8 C 0.8178(9) 0.6282(5) 1.0478(4) 0.0238(10) Uani 1 d . .
C9 C 0.3684(8) 0.4484(4) 0.8819(4) 0.0225(10) Uani 1 d . .
C10 C 0.5224(8) 0.5099(4) 0.9347(4) 0.0174(9) Uani 1 d . .
H2 H -0.2942(123) 1.1957(64) 0.8177(58) 0.059(21) Uiso 1 d . .
H3 H 0.5020(101) 0.8168(51) 0.9859(48) 0.035(15) Uiso 1 d . .
H4 H 0.3240(113) 0.9325(59) 0.8452(55) 0.047(19) Uiso 1 d . .
H7 H 0.9768(96) 0.6969(50) 0.8801(46) 0.026(14) Uiso 1 d . .
H8 H 0.9094(92) 0.6659(47) 1.0878(44) 0.028(14) Uiso 1 d . .
H9 H 0.4267(88) 0.4617(47) 0.7887(44) 0.027(13) Uiso 1 d . .
H11 H 0.2355(129) 0.5766(68) 0.4096(62) 0.079(23) Uiso 1 d . .
H12 H 0.4360(88) 0.5968(54) 0.4532(51) 0.000(15) Uiso 1 d . .
H21 H 0.2804(111) 1.0697(63) 0.3929(55) 0.039(21) Uiso 1 d . .

loop_
_atom_type_symbol
_atom_type_description
_atom_type_scat_dispersion_real
_atom_type_scat_dispersion_imag
_atom_type_scat_source
C C 0.0033 0.0016 'International Tables Vol C Tables 4.2.6.8 and 6.1.1.4'
H H 0.0000 0.0000 'International Tables Vol C Tables 4.2.6.8 and 6.1.1.4'
O O 0.0106 0.0060 'International Tables Vol C Tables 4.2.6.8 and 6.1.1.4'
S S 0.1246 0.1234 'International Tables Vol C Tables 4.2.6.8 and 6.1.1.4'
La La -0.2871 2.4523 'International Tables Vol C Tables 4.2.6.8 and 6.1.1.4'

loop_
_geom_angle_atom_site_label_1
_geom_angle_atom_site_label_2
_geom_angle_atom_site_label_3
_geom_angle
_geom_angle_site_symmetry_1
_geom_angle_site_symmetry_3
_geom_angle_publ_flag
O2 La1 O2 69.41(15) 2_676 . ?
O2 La1 O5 128.48(11) 2_676 . ?
O2 La1 O5 125.04(12) . . ?
O2 La1 O8 144.39(12) 2_676 . ?
O2 La1 O8 75.91(11) . . ?
O5 La1 O8 78.68(11) . . ?
O2 La1 O6 80.98(11) 2_676 . ?
O2 La1 O6 75.68(11) . . ?
O5 La1 O6 146.81(10) . . ?
O8 La1 O6 82.96(10) . . ?
O2 La1 O4 74.32(11) 2_676 . ?
O2 La1 O4 142.90(12) . . ?
O5 La1 O4 84.13(11) . . ?
O8 La1 O4 137.77(11) . . ?
O6 La1 O4 91.40(11) . . ?
O2 La1 O1 136.1(2) 2_676 . ?
O2 La1 O1 136.1(2) . . ?
O5 La1 O1 72.1(2) . . ?
O8 La1 O1 68.27(14) . . ?
O6 La1 O1 75.5(2) . . ?
O4 La1 O1 69.80(14) . . ?
O2 La1 O7 76.68(11) 2_676 . ?
O2 La1 O7 73.20(11) . . ?
O5 La1 O7 65.11(10) . . ?
O8 La1 O7 101.13(10) . . ?
O6 La1 O7 146.46(10) . . ?
O4 La1 O7 106.03(10) . . ?
O1 La1 O7 137.2(2) . . ?
O2 La1 La1 35.00(9) 2_676 2_676 ?
O2 La1 La1 34.42(9) . 2_676 ?
O5 La1 La1 136.67(8) . 2_676 ?
O8 La1 La1 109.98(8) . 2_676 ?
O6 La1 La1 75.75(7) . 2_676 ?
O4 La1 La1 108.99(8) . 2_676 ?
O1 La1 La1 151.2(2) . 2_676 ?
O7 La1 La1 71.57(7) . 2_676 ?
O3 S2 O4 112.8(2) . . ?
O3 S2 O5 112.8(2) . 1_655 ?
O4 S2 O5 111.7(2) . 1_655 ?
O3 S2 C6 106.4(2) . . ?
O4 S2 C6 107.1(2) . . ?
O5 S2 C6 105.4(2) 1_655 . ?
O8 S3 O6 111.7(2) 2_576 2_676 ?
O8 S3 O7 112.6(2) 2_576 . ?
O6 S3 O7 113.1(2) 2_676 . ?
O8 S3 C1 106.0(2) 2_576 . ?
O6 S3 C1 107.1(2) 2_676 . ?
O7 S3 C1 105.7(2) . . ?
La1 O2 La1 110.59(15) 2_676 . ?
S2 O4 La1 153.4(2) . . ?
S2 O5 La1 158.5(2) 1_455 . ?
S3 O6 La1 128.3(2) 2_676 . ?
S3 O7 La1 136.4(2) . . ?
S3 O8 La1 145.4(2) 2_576 . ?
C2 C1 C5 121.5(4) . . ?
C2 C1 S3 118.0(4) . . ?
C5 C1 S3 120.4(3) . . ?
C1 C2 C3 119.4(5) . 2_577 ?
C4 C3 C2 121.4(4) . 2_577 ?
C3 C4 C5 121.3(4) . . ?
C1 C5 C4 123.7(4) . . ?
C1 C5 C5 117.7(5) . 2_577 ?
C4 C5 C5 118.7(5) . 2_577 ?
C7 C6 C10 122.2(4) . . ?
C7 C6 S2 118.0(4) . . ?
C10 C6 S2 119.7(3) . . ?
C6 C7 C8 120.0(5) . . ?
C9 C8 C7 120.4(4) 2_667 . ?
C8 C9 C10 121.3(4) 2_667 . ?
C9 C10 C6 123.9(4) . . ?
C9 C10 C10 119.0(5) . 2_667 ?
C6 C10 C10 117.2(5) . 2_667 ?

loop_
_geom_bond_atom_site_label_1
_geom_bond_atom_site_label_2
_geom_bond_distance
_geom_bond_site_symmetry_2
_geom_bond_publ_flag
La1 O2 2.344(3) 2_676 ?
La1 O2 2.379(4) . ?
La1 O5 2.508(3) . ?
La1 O8 2.527(3) . ?
La1 O6 2.568(3) . ?
La1 O4 2.570(3) . ?
La1 O1 2.602(5) . ?
La1 O7 2.630(3) . ?
La1 La1 3.8826(5) 2_676 ?
S2 O3 1.452(3) . ?
S2 O4 1.457(3) . ?
S2 O5 1.461(4) 1_655 ?
S2 C6 1.778(4) . ?
S3 O8 1.455(3) 2_576 ?
S3 O6 1.462(3) 2_676 ?
S3 O7 1.464(3) . ?
S3 C1 1.773(4) . ?
O2 La1 2.344(3) 2_676 ?
O5 S2 1.461(4) 1_455 ?
O6 S3 1.462(3) 2_676 ?
O8 S3 1.455(3) 2_576 ?
C1 C2 1.374(6) . ?
C1 C5 1.426(6) . ?
C2 C3 1.406(7) 2_577 ?
C3 C4 1.345(7) . ?
C3 C2 1.406(7) 2_577 ?
C4 C5 1.420(6) . ?
C5 C5 1.438(8) 2_577 ?
C6 C7 1.360(6) . ?
C6 C10 1.428(6) . ?
C7 C8 1.418(7) . ?
C8 C9 1.357(7) 2_667 ?
C9 C8 1.357(7) 2_667 ?
C9 C10 1.425(6) . ?
C10 C10 1.442(8) 2_667 ?
